data_1524991
loop_
_publ_author_name
'Noreus, D.'
'Werner, P.E.'

_publ_section_title
;
 The crystal structure of the low temperature phase Mg2 Ni H4 (LT)
;
_journal_name_full 'Materials Research Bulletin'
_journal_page_first 199
_journal_page_last 206
_journal_volume 16
_journal_year 1981
_chemical_formula_sum 'H4 Mg2 Ni'
_chemical_name_systematic 'Mg2 Ni H4'
_space_group_IT_number 8
_symmetry_space_group_name_Hall 'C -2y'
_symmetry_space_group_name_H-M 'C 1 m 1'
_cell_angle_alpha 90
_cell_angle_beta 93.23
_cell_angle_gamma 90
_cell_formula_units_Z 4
_cell_length_a 6.497
_cell_length_b 6.414
_cell_length_c 6.601
_cell_volume 274.638
_citation_journal_id_ASTM MRBUAC
_cod_data_source_file Noreus_MRBUAC_1981_382.cif
_cod_data_source_block H4Mg2Ni1
_cod_original_cell_volume 274.6383
_cod_original_formula_sum 'H4 Mg2 Ni1'
_cod_database_code 1524991

loop_
_symmetry_equiv_pos_as_xyz
x,y,z
x,-y,z
x+1/2,y+1/2,z
x+1/2,-y+1/2,z

loop_
_atom_site_label
_atom_site_type_symbol
_atom_site_fract_x
_atom_site_fract_y
_atom_site_fract_z
_atom_site_occupancy
_atom_site_U_iso_or_equiv
Ni1 Ni 0 0 0 1 0.0
Ni2 Ni 0.427 0 0.524 1 0.0
Mg2 Mg 0.708 0.247 0.755 1 0.0
Mg1 Mg 0.276 0.235 0.246 1 0.0
